data_4034531
loop_
_publ_author_name
'Sato, Ryo'
'Tosaka, Takuya'
'Masu, Hyuma'
'Arai, Takayoshi'

_publ_section_title
;
 Catalytic Asymmetric Synthesis of Chiral Bis(indolyl)methanes Using a
 Ts-PyBidine-Nickel Complex.
;
_journal_issue 21
_journal_name_full 'The Journal of organic chemistry'
_journal_page_first 14248
_journal_page_last 14257
_journal_paper_doi 10.1021/acs.joc.9b02006
_journal_volume 84
_journal_year 2019
_chemical_absolute_configuration ad
_chemical_formula_sum 'C35 H41 Br N2 O9'
_chemical_formula_weight 713.61
_space_group_crystal_system monoclinic
_space_group_IT_number 4
_space_group_name_Hall 'P 2yb'
_space_group_name_H-M_alt 'P 1 21 1'
_atom_sites_solution_hydrogens geom
_audit_update_record
;
2019-07-26 deposited with the CCDC.	2019-07-26 downloaded from the CCDC.
;
_cell_angle_alpha 90
_cell_angle_beta 98.8420(8)
_cell_angle_gamma 90
_cell_formula_units_Z 4
_cell_length_a 10.9644(2)
_cell_length_b 30.3343(5)
_cell_length_c 11.0367(2)
_cell_measurement_reflns_used 9926
_cell_measurement_temperature 173
_cell_measurement_theta_max 68.1780
_cell_measurement_theta_min 4.0537
_cell_volume 3627.15(11)
_computing_cell_refinement 'SAINT V8.34A (Bruker AXS Inc., 2013)'
_computing_data_collection 'APEX2 (Bruker AXS, 2006)'
_computing_data_reduction 'SAINT V8.34A (Bruker AXS Inc., 2013)'
_computing_molecular_graphics 'XSHEL (Bruker AXS,2002)'
_computing_publication_material 'XCIF (Bruker AXS, 2001)'
_computing_structure_refinement 'SHELXL-2013 (Sheldrick, 2013)'
_computing_structure_solution 'SHELXS-97 (Sheldrick, 1997)'
_diffrn_ambient_temperature 173
_diffrn_detector_area_resol_mean 8.3333
_diffrn_measured_fraction_theta_full 0.991
_diffrn_measured_fraction_theta_max 0.991
_diffrn_measurement_device_type 'Bruker APEXII Ultra CCD area detector'
_diffrn_measurement_method 'Phi and Omega scans'
_diffrn_radiation_monochromator 'Bruker Helios multilayer confocal mirror'
_diffrn_radiation_type CuK\a
_diffrn_radiation_wavelength 1.54178
_diffrn_reflns_av_R_equivalents 0.0222
_diffrn_reflns_av_unetI/netI 0.0293
_diffrn_reflns_limit_h_max 13
_diffrn_reflns_limit_h_min -12
_diffrn_reflns_limit_k_max 36
_diffrn_reflns_limit_k_min -36
_diffrn_reflns_limit_l_max 13
_diffrn_reflns_limit_l_min -13
_diffrn_reflns_number 47691
_diffrn_reflns_theta_full 67.679
_diffrn_reflns_theta_max 68.305
_diffrn_reflns_theta_min 4.054
_diffrn_source 'Bruker TXS fine-focus rotating anode'
_exptl_absorpt_coefficient_mu 1.991
_exptl_absorpt_correction_T_max 0.91
_exptl_absorpt_correction_T_min 0.79
_exptl_absorpt_correction_type empirical
_exptl_absorpt_process_details 'SADABS (Sheldrick 1996)'
_exptl_crystal_colour colourless
_exptl_crystal_density_diffrn 1.307
_exptl_crystal_density_method 'not measured'
_exptl_crystal_description plate
_exptl_crystal_F_000 1488
_exptl_crystal_size_max 0.150
_exptl_crystal_size_mid 0.100
_exptl_crystal_size_min 0.050
_refine_diff_density_max 0.860
_refine_diff_density_min -0.258
_refine_ls_abs_structure_details
;
Flack x determined using 5849 quotients [(I+)-(I-)]/[(I+)+(I-)]
(Parsons, Flack and Wagner, Acta Cryst. B69 (2013) 249-259).
;
_refine_ls_abs_structure_Flack 0.006(2)
_refine_ls_extinction_method none
_refine_ls_goodness_of_fit_ref 1.021
_refine_ls_hydrogen_treatment constr
_refine_ls_matrix_type full
_refine_ls_number_parameters 867
_refine_ls_number_reflns 12885
_refine_ls_number_restraints 1
_refine_ls_restrained_S_all 1.021
_refine_ls_R_factor_all 0.0385
_refine_ls_R_factor_gt 0.0379
_refine_ls_shift/su_max 0.002
_refine_ls_shift/su_mean 0.000
_refine_ls_structure_factor_coef Fsqd
_refine_ls_weighting_details 'w=1/[\s^2^(Fo^2^)+(0.0743P)^2^+0.5142P] where P=(Fo^2^+2Fc^2^)/3'
_refine_ls_weighting_scheme calc
_refine_ls_wR_factor_gt 0.0982
_refine_ls_wR_factor_ref 0.0989
_reflns_Friedel_coverage 0.916
_reflns_Friedel_fraction_full 0.950
_reflns_Friedel_fraction_max 0.946
_reflns_number_gt 12586
_reflns_number_total 12885
_reflns_threshold_expression 'I > 2\s(I)'
_cod_data_source_file jo9b02006_si_003.cif
_cod_data_source_block u190521mas1
_cod_database_code 4034531

loop_
_space_group_symop_operation_xyz
'x, y, z'
'-x, y+1/2, -z'

loop_
_atom_site_type_symbol
_atom_site_label
_atom_site_fract_x
_atom_site_fract_y
_atom_site_fract_z
_atom_site_U_iso_or_equiv
_atom_site_adp_type
_atom_site_calc_flag
_atom_site_refinement_flags_adp
_atom_site_refinement_flags_posn
_atom_site_occupancy
Br Br1 0.26121(5) 0.11908(2) 0.17880(5) 0.06621(16) Uani d . . 1
Br Br2 1.01171(6) 0.17792(2) 0.78211(5) 0.06557(16) Uani d . . 1
C C1 0.4734(3) 0.33281(10) 0.1609(2) 0.0259(6) Uani d . . 1
H H1 0.4788 0.3635 0.1946 0.031 Uiso calc U R 1
C C2 0.3331(2) 0.31818(9) 0.1446(2) 0.0240(5) Uani d . . 1
C C3 0.2918(2) 0.32852(10) 0.2685(2) 0.0242(5) Uani d . . 1
C C4 0.2773(3) 0.25266(10) 0.2393(3) 0.0263(6) Uani d . . 1
C C5 0.2598(3) 0.20839(11) 0.2557(3) 0.0331(6) Uani d . . 1
H H5 0.236 0.197 0.3288 0.04 Uiso calc U R 1
C C6 0.2792(3) 0.18098(11) 0.1588(3) 0.0378(7) Uani d . . 1
C C7 0.3114(3) 0.19638(12) 0.0503(3) 0.0388(7) Uani d . . 1
H H7 0.3212 0.1766 -0.0142 0.047 Uiso calc U R 1
C C8 0.3289(3) 0.24105(11) 0.0372(3) 0.0322(6) Uani d . . 1
H H8 0.3511 0.2523 -0.0367 0.039 Uiso calc U R 1
C C9 0.3141(3) 0.26944(10) 0.1323(3) 0.0256(5) Uani d . . 1
C C10 0.2195(3) 0.28251(11) 0.4337(3) 0.0306(6) Uani d . . 1
C C11 0.1752(4) 0.32279(12) 0.6131(3) 0.0395(8) Uani d . . 1
C C12 0.2481(6) 0.29261(18) 0.7049(4) 0.0652(14) Uani d . . 1
H H12A 0.2228 0.297 0.7854 0.098 Uiso calc U R 1
H H12B 0.3362 0.2992 0.7101 0.098 Uiso calc U R 1
H H12C 0.2328 0.2619 0.679 0.098 Uiso calc U R 1
C C13 0.0401(5) 0.3132(3) 0.5940(4) 0.0826(19) Uani d . . 1
H H13A -0.0032 0.3348 0.5366 0.124 Uiso calc U R 1
H H13B 0.0092 0.3152 0.6725 0.124 Uiso calc U R 1
H H13C 0.0255 0.2835 0.5601 0.124 Uiso calc U R 1
C C14 0.2043(7) 0.37053(16) 0.6489(4) 0.0739(16) Uani d . . 1
H H14A 0.1612 0.3901 0.5857 0.111 Uiso calc U R 1
H H14B 0.2934 0.3754 0.6564 0.111 Uiso calc U R 1
H H14C 0.1769 0.3768 0.7276 0.111 Uiso calc U R 1
C C15 0.2566(3) 0.34613(10) 0.0428(3) 0.0279(6) Uani d . . 1
H H15A 0.2637 0.3775 0.0677 0.034 Uiso calc U R 1
H H15B 0.2939 0.3431 -0.033 0.034 Uiso calc U R 1
C C16 0.1214(3) 0.33479(10) 0.0127(3) 0.0292(6) Uani d . . 1
C C17 -0.0570(3) 0.31389(13) 0.1088(3) 0.0375(7) Uani d . . 1
C C18 -0.0903(5) 0.27321(19) 0.0340(6) 0.0700(13) Uani d . . 1
H H18A -0.0798 0.2788 -0.0513 0.105 Uiso calc U R 1
H H18B -0.1765 0.2654 0.0373 0.105 Uiso calc U R 1
H H18C -0.0364 0.2489 0.067 0.105 Uiso calc U R 1
C C19 -0.0656(4) 0.3057(2) 0.2426(4) 0.0688(15) Uani d . . 1
H H19A -0.012 0.2809 0.2728 0.103 Uiso calc U R 1
H H19B -0.1511 0.2987 0.2512 0.103 Uiso calc U R 1
H H19C -0.0392 0.3322 0.2905 0.103 Uiso calc U R 1
C C20 -0.1333(3) 0.35377(15) 0.0605(5) 0.0530(10) Uani d . . 1
H H20A -0.0983 0.3803 0.1028 0.079 Uiso calc U R 1
H H20B -0.2185 0.3499 0.0753 0.079 Uiso calc U R 1
H H20C -0.1323 0.3568 -0.0277 0.079 Uiso calc U R 1
C C21 0.5559(3) 0.30384(10) 0.2498(3) 0.0262(5) Uani d . . 1
C C22 0.6073(3) 0.26491(10) 0.2265(3) 0.0285(6) Uani d . . 1
H H22 0.5975 0.2509 0.1487 0.034 Uiso calc U R 1
C C23 0.6697(3) 0.27796(11) 0.4287(3) 0.0329(6) Uani d . . 1
C C24 0.7239(4) 0.27671(13) 0.5516(3) 0.0431(8) Uani d . . 1
H H24 0.7749 0.2528 0.5838 0.052 Uiso calc U R 1
C C25 0.7002(5) 0.31165(16) 0.6244(3) 0.0530(10) Uani d . . 1
H H25 0.7356 0.3119 0.7085 0.064 Uiso calc U R 1
C C26 0.6250(5) 0.34679(15) 0.5769(4) 0.0524(10) Uani d . . 1
H H26 0.6111 0.3704 0.6296 0.063 Uiso calc U R 1
C C27 0.5708(3) 0.34814(12) 0.4561(3) 0.0387(7) Uani d . . 1
H H27 0.5192 0.3721 0.4254 0.046 Uiso calc U R 1
C C28 0.5937(3) 0.31319(11) 0.3793(3) 0.0294(6) Uani d . . 1
C C29 0.7487(3) 0.20972(12) 0.3419(3) 0.0360(7) Uani d . . 1
C C30 0.8058(4) 0.14996(12) 0.2131(4) 0.0459(8) Uani d . . 1
C C31 0.7477(5) 0.11456(15) 0.2832(5) 0.0584(11) Uani d . . 1
H H31A 0.7697 0.1198 0.3715 0.088 Uiso calc U R 1
H H31B 0.7781 0.0855 0.2628 0.088 Uiso calc U R 1
H H31C 0.6577 0.1155 0.2606 0.088 Uiso calc U R 1
C C32 0.9440(4) 0.15428(17) 0.2529(6) 0.0669(13) Uani d . . 1
H H32A 0.9769 0.1767 0.2027 0.1 Uiso calc U R 1
H H32B 0.9839 0.1259 0.2426 0.1 Uiso calc U R 1
H H32C 0.9606 0.1631 0.3394 0.1 Uiso calc U R 1
C C33 0.7736(5) 0.14362(15) 0.0759(4) 0.0552(10) Uani d . . 1
H H33A 0.6841 0.1463 0.0516 0.083 Uiso calc U R 1
H H33B 0.8006 0.1143 0.0536 0.083 Uiso calc U R 1
H H33C 0.8153 0.1662 0.0337 0.083 Uiso calc U R 1
C C34 0.5169(3) 0.33406(11) 0.0360(3) 0.0295(6) Uani d . . 1
C C35 0.5628(4) 0.38131(15) -0.1196(3) 0.0477(9) Uani d . . 1
H H35A 0.6365 0.3636 -0.1247 0.072 Uiso calc U R 1
H H35B 0.5809 0.4124 -0.1327 0.072 Uiso calc U R 1
H H35C 0.4953 0.3716 -0.1826 0.072 Uiso calc U R 1
C C36 0.7238(3) -0.02446(10) 0.7153(2) 0.0246(5) Uani d . . 1
H H36 0.7088 -0.0542 0.7489 0.03 Uiso calc U R 1
C C37 0.8674(3) -0.01742(9) 0.7289(2) 0.0239(5) Uani d . . 1
C C38 0.9129(2) -0.02792(10) 0.8653(2) 0.0236(5) Uani d . . 1
C C39 0.9473(3) 0.04644(10) 0.8372(3) 0.0254(5) Uani d . . 1
C C40 0.9819(3) 0.09013(11) 0.8586(3) 0.0331(6) Uani d . . 1
H H40 1.0114 0.1009 0.9385 0.04 Uiso calc U R 1
C C41 0.9707(3) 0.11698(12) 0.7562(3) 0.0396(7) Uani d . . 1
C C42 0.9309(4) 0.10263(13) 0.6384(3) 0.0419(8) Uani d . . 1
H H42 0.9263 0.1224 0.5711 0.05 Uiso calc U R 1
C C43 0.8974(3) 0.05836(12) 0.6196(3) 0.0335(6) Uani d . . 1
H H43 0.8707 0.0476 0.5391 0.04 Uiso calc U R 1
C C44 0.9037(3) 0.03034(10) 0.7199(3) 0.0261(5) Uani d . . 1
C C45 0.9899(3) 0.01764(10) 1.0508(3) 0.0289(6) Uani d . . 1
C C46 1.0627(3) -0.02372(11) 1.2370(3) 0.0312(6) Uani d . . 1
C C47 0.9461(4) -0.01646(16) 1.2909(3) 0.0507(9) Uani d . . 1
H H47A 0.919 0.0142 1.2771 0.076 Uiso calc U R 1
H H47B 0.962 -0.0224 1.3792 0.076 Uiso calc U R 1
H H47C 0.8815 -0.0364 1.2514 0.076 Uiso calc U R 1
C C48 1.1065(4) -0.07085(13) 1.2518(3) 0.0479(9) Uani d . . 1
H H48A 1.0418 -0.0906 1.2117 0.072 Uiso calc U R 1
H H48B 1.125 -0.0781 1.3392 0.072 Uiso calc U R 1
H H48C 1.1811 -0.0745 1.214 0.072 Uiso calc U R 1
C C49 1.1649(4) 0.00803(16) 1.2872(4) 0.0569(11) Uani d . . 1
H H49A 1.2314 0.0064 1.2372 0.085 Uiso calc U R 1
H H49B 1.1974 0.0001 1.3721 0.085 Uiso calc U R 1
H H49C 1.1321 0.0381 1.2846 0.085 Uiso calc U R 1
C C50 0.9248(3) -0.05025(10) 0.6477(3) 0.0284(6) Uani d . . 1
H H50A 0.9084 -0.0806 0.6743 0.034 Uiso calc U R 1
H H50B 0.8831 -0.0469 0.5621 0.034 Uiso calc U R 1
C C51 1.0617(3) -0.04509(11) 0.6499(3) 0.0304(6) Uani d . . 1
C C52 1.2526(3) -0.02389(14) 0.7842(3) 0.0409(8) Uani d . . 1
C C53 1.2761(4) 0.01660(17) 0.7104(5) 0.0602(11) Uani d . . 1
H H53A 1.2597 0.0096 0.6227 0.09 Uiso calc U R 1
H H53B 1.3623 0.0258 0.7326 0.09 Uiso calc U R 1
H H53C 1.2216 0.0406 0.7282 0.09 Uiso calc U R 1
C C54 1.3261(3) -0.06370(17) 0.7559(4) 0.0521(10) Uani d . . 1
H H54A 1.3015 -0.0893 0.8005 0.078 Uiso calc U R 1
H H54B 1.4143 -0.058 0.7813 0.078 Uiso calc U R 1
H H54C 1.3103 -0.0696 0.6676 0.078 Uiso calc U R 1
C C55 1.2731(4) -0.0145(2) 0.9218(4) 0.0665(14) Uani d . . 1
H H55A 1.2269 0.0119 0.9381 0.1 Uiso calc U R 1
H H55B 1.3613 -0.0098 0.9503 0.1 Uiso calc U R 1
H H55C 1.2444 -0.0397 0.9653 0.1 Uiso calc U R 1
C C56 0.6613(3) 0.00935(10) 0.7861(3) 0.0260(5) Uani d . . 1
C C57 0.6220(3) 0.04889(11) 0.7416(3) 0.0299(6) Uani d . . 1
H H57 0.6288 0.0594 0.6618 0.036 Uiso calc U R 1
C C58 0.5775(3) 0.04644(11) 0.9350(3) 0.0309(6) Uani d . . 1
C C59 0.5386(3) 0.05502(13) 1.0468(3) 0.0392(7) Uani d . . 1
H H59 0.4979 0.0818 1.0611 0.047 Uiso calc U R 1
C C60 0.5616(4) 0.02300(14) 1.1361(3) 0.0436(8) Uani d . . 1
H H60 0.5371 0.028 1.2139 0.052 Uiso calc U R 1
C C61 0.6200(3) -0.01655(13) 1.1150(3) 0.0415(8) Uani d . . 1
H H61 0.6355 -0.0378 1.1788 0.05 Uiso calc U R 1
C C62 0.6560(3) -0.02532(11) 1.0022(3) 0.0349(6) Uani d . . 1
H H62 0.6939 -0.0526 0.9878 0.042 Uiso calc U R 1
C C63 0.6353(3) 0.00656(10) 0.9105(3) 0.0281(6) Uani d . . 1
C C64 0.5122(3) 0.11346(13) 0.8099(3) 0.0410(8) Uani d . . 1
C C65 0.4655(5) 0.16982(16) 0.6525(5) 0.0676(14) Uani d . . 1
C C66 0.5031(6) 0.1718(2) 0.5248(6) 0.0844(19) Uani d . . 1
H H66A 0.5932 0.1706 0.5321 0.127 Uiso calc U R 1
H H66B 0.4731 0.1994 0.4845 0.127 Uiso calc U R 1
H H66C 0.4669 0.1468 0.4759 0.127 Uiso calc U R 1
C C67 0.5168(7) 0.2075(2) 0.7321(7) 0.090(2) Uani d . . 1
H H67A 0.4794 0.2078 0.8072 0.135 Uiso calc U R 1
H H67B 0.4982 0.2353 0.6878 0.135 Uiso calc U R 1
H H67C 0.6065 0.2042 0.7534 0.135 Uiso calc U R 1
C C68 0.3269(6) 0.1646(2) 0.6443(7) 0.089(2) Uani d . . 1
H H68A 0.3003 0.1377 0.5988 0.134 Uiso calc U R 1
H H68B 0.2854 0.1901 0.6017 0.134 Uiso calc U R 1
H H68C 0.3054 0.1627 0.7271 0.134 Uiso calc U R 1
C C69 0.6597(3) -0.02298(10) 0.5818(3) 0.0292(6) Uani d . . 1
C C70 0.4713(4) -0.03684(15) 0.4548(4) 0.0501(9) Uani d . . 1
H H70A 0.4609 -0.0055 0.4348 0.075 Uiso calc U R 1
H H70B 0.3904 -0.0501 0.458 0.075 Uiso calc U R 1
H H70C 0.5103 -0.0516 0.3918 0.075 Uiso calc U R 1
N N1 0.2656(2) 0.28827(8) 0.3217(2) 0.0254(5) Uani d . . 1
N N2 0.6765(2) 0.24840(9) 0.3330(2) 0.0319(5) Uani d . . 1
N N3 0.9529(2) 0.01155(8) 0.9236(2) 0.0258(5) Uani d . . 1
N N4 0.5698(2) 0.07238(9) 0.8295(3) 0.0327(5) Uani d . . 1
O O1 0.2862(2) 0.36494(7) 0.31038(19) 0.0309(4) Uani d . . 1
O O2 0.1834(3) 0.24771(9) 0.4636(2) 0.0560(8) Uani d . . 1
O O3 0.2224(3) 0.31978(8) 0.4934(2) 0.0402(5) Uani d . . 1
O O4 0.0659(2) 0.33683(11) -0.0889(2) 0.0461(6) Uani d . . 1
O O5 0.07566(19) 0.32409(8) 0.11310(19) 0.0311(4) Uani d . . 1
O O6 0.8029(3) 0.19637(10) 0.4366(2) 0.0491(6) Uani d . . 1
O O7 0.7443(2) 0.19288(8) 0.2309(2) 0.0400(5) Uani d . . 1
O O8 0.5380(3) 0.30311(9) -0.0232(2) 0.0424(6) Uani d . . 1
O O9 0.5269(2) 0.37591(8) 0.0004(2) 0.0349(5) Uani d . . 1
O O10 0.90526(19) -0.06337(7) 0.91193(18) 0.0290(4) Uani d . . 1
O O11 0.9810(3) 0.05252(8) 1.0994(2) 0.0453(6) Uani d . . 1
O O12 1.0333(2) -0.01949(7) 1.10155(18) 0.0329(5) Uani d . . 1
O O13 1.1112(2) -0.05080(12) 0.5619(2) 0.0499(7) Uani d . . 1
O O14 1.11807(19) -0.03396(8) 0.7608(2) 0.0347(5) Uani d . . 1
O O15 0.4616(3) 0.13092(10) 0.8865(3) 0.0583(8) Uani d . . 1
O O16 0.5249(3) 0.12794(9) 0.7001(3) 0.0512(7) Uani d . . 1
O O17 0.6978(2) -0.00593(10) 0.4977(2) 0.0440(6) Uani d . . 1
O O18 0.5486(2) -0.04171(9) 0.5728(2) 0.0365(5) Uani d . . 1

loop_
_atom_site_aniso_label
_atom_site_aniso_U_11
_atom_site_aniso_U_22
_atom_site_aniso_U_33
_atom_site_aniso_U_12
_atom_site_aniso_U_13
_atom_site_aniso_U_23
Br1 0.0826(3) 0.02440(19) 0.1023(4) -0.00521(18) 0.0482(3) -0.0099(2)
Br2 0.0963(4) 0.0298(2) 0.0689(3) -0.0173(2) 0.0072(2) 0.00731(18)
C1 0.0270(13) 0.0268(14) 0.0249(13) 0.0013(11) 0.0068(10) -0.0022(10)
C2 0.0226(13) 0.0273(14) 0.0230(12) 0.0026(10) 0.0067(10) -0.0007(10)
C3 0.0209(12) 0.0279(15) 0.0240(12) 0.0020(10) 0.0046(10) 0.0000(10)
C4 0.0224(12) 0.0306(15) 0.0261(13) 0.0049(11) 0.0041(10) -0.0022(11)
C5 0.0358(16) 0.0256(15) 0.0404(16) 0.0019(12) 0.0133(12) 0.0021(12)
C6 0.0390(16) 0.0202(15) 0.0568(19) -0.0012(13) 0.0153(14) -0.0050(14)
C7 0.0387(17) 0.0338(17) 0.0463(17) -0.0015(13) 0.0144(14) -0.0154(14)
C8 0.0314(15) 0.0349(17) 0.0313(14) 0.0001(12) 0.0081(11) -0.0071(12)
C9 0.0210(12) 0.0287(14) 0.0273(13) 0.0028(10) 0.0044(10) -0.0002(11)
C10 0.0367(16) 0.0329(17) 0.0230(13) 0.0078(12) 0.0072(11) 0.0042(11)
C11 0.057(2) 0.0418(19) 0.0229(14) 0.0135(15) 0.0163(13) 0.0026(12)
C12 0.100(4) 0.066(3) 0.0296(17) 0.037(3) 0.0085(19) -0.0015(17)
C13 0.057(3) 0.151(6) 0.043(2) 0.009(3) 0.019(2) -0.021(3)
C14 0.140(5) 0.047(3) 0.042(2) 0.011(3) 0.038(3) -0.0069(18)
C15 0.0296(14) 0.0298(14) 0.0256(12) 0.0036(11) 0.0083(11) 0.0041(11)
C16 0.0304(15) 0.0297(15) 0.0277(14) 0.0067(11) 0.0054(11) 0.0007(11)
C17 0.0252(14) 0.048(2) 0.0392(16) -0.0052(13) 0.0036(12) 0.0053(14)
C18 0.063(3) 0.059(3) 0.090(3) -0.024(2) 0.016(2) -0.013(3)
C19 0.040(2) 0.121(5) 0.048(2) -0.021(2) 0.0142(17) 0.018(2)
C20 0.0285(17) 0.058(2) 0.074(3) 0.0069(16) 0.0135(17) 0.010(2)
C21 0.0222(13) 0.0291(14) 0.0283(13) -0.0020(11) 0.0070(10) -0.0001(11)
C22 0.0256(13) 0.0326(15) 0.0272(13) -0.0004(11) 0.0042(10) -0.0022(11)
C23 0.0306(15) 0.0360(17) 0.0321(15) -0.0017(12) 0.0054(12) 0.0010(12)
C24 0.0460(19) 0.047(2) 0.0349(16) 0.0050(15) 0.0000(14) 0.0049(14)
C25 0.070(3) 0.058(2) 0.0287(15) 0.005(2) -0.0013(16) -0.0028(15)
C26 0.073(3) 0.049(2) 0.0351(17) 0.0067(19) 0.0091(17) -0.0102(15)
C27 0.0433(18) 0.0390(18) 0.0341(15) 0.0045(14) 0.0073(13) -0.0037(13)
C28 0.0277(14) 0.0324(15) 0.0283(13) -0.0019(11) 0.0046(11) 0.0007(11)
C29 0.0311(15) 0.0323(17) 0.0441(17) 0.0011(12) 0.0039(13) 0.0016(13)
C30 0.045(2) 0.0291(17) 0.062(2) 0.0103(14) 0.0041(17) -0.0040(15)
C31 0.071(3) 0.035(2) 0.065(3) -0.0007(19) -0.004(2) 0.0024(18)
C32 0.042(2) 0.057(3) 0.101(4) 0.0145(19) 0.007(2) -0.016(2)
C33 0.066(3) 0.040(2) 0.060(2) 0.0098(18) 0.0131(19) -0.0116(17)
C34 0.0238(13) 0.0375(17) 0.0280(13) 0.0018(11) 0.0071(10) 0.0017(12)
C35 0.046(2) 0.064(2) 0.0354(17) 0.0020(17) 0.0133(14) 0.0160(16)
C36 0.0246(13) 0.0245(13) 0.0252(13) 0.0005(10) 0.0047(10) 0.0005(10)
C37 0.0231(13) 0.0275(14) 0.0212(12) 0.0023(10) 0.0040(9) -0.0007(10)
C38 0.0220(12) 0.0251(14) 0.0241(12) 0.0016(10) 0.0047(10) 0.0013(10)
C39 0.0236(13) 0.0283(15) 0.0246(12) 0.0017(11) 0.0046(10) 0.0038(11)
C40 0.0386(16) 0.0285(15) 0.0317(14) -0.0038(12) 0.0043(12) -0.0013(12)
C41 0.0478(19) 0.0243(15) 0.0467(18) -0.0083(14) 0.0072(14) 0.0027(14)
C42 0.048(2) 0.0387(18) 0.0381(17) -0.0068(15) 0.0055(14) 0.0138(14)
C43 0.0338(16) 0.0392(17) 0.0268(14) -0.0036(12) 0.0024(11) 0.0067(12)
C44 0.0225(13) 0.0292(15) 0.0268(13) 0.0016(10) 0.0043(10) 0.0021(11)
C45 0.0316(15) 0.0307(15) 0.0240(13) -0.0014(11) 0.0027(11) 0.0013(11)
C46 0.0354(16) 0.0356(16) 0.0210(13) -0.0001(12) -0.0013(11) 0.0022(11)
C47 0.055(2) 0.067(3) 0.0317(16) 0.0093(19) 0.0109(15) 0.0131(16)
C48 0.069(2) 0.044(2) 0.0279(15) 0.0120(18) -0.0002(15) 0.0056(14)
C49 0.057(2) 0.061(3) 0.0436(19) -0.017(2) -0.0185(17) 0.0120(17)
C50 0.0282(14) 0.0320(15) 0.0250(12) 0.0026(11) 0.0038(10) -0.0052(11)
C51 0.0312(15) 0.0348(16) 0.0257(13) 0.0059(12) 0.0058(11) 0.0011(11)
C52 0.0232(15) 0.062(2) 0.0367(16) -0.0034(14) 0.0033(12) 0.0037(15)
C53 0.041(2) 0.062(3) 0.078(3) -0.0142(18) 0.0097(19) 0.011(2)
C54 0.0280(16) 0.071(3) 0.058(2) 0.0085(17) 0.0083(15) 0.0177(19)
C55 0.037(2) 0.116(4) 0.044(2) -0.019(2) -0.0007(16) -0.013(2)
C56 0.0205(12) 0.0290(14) 0.0287(13) 0.0007(10) 0.0042(10) -0.0014(11)
C57 0.0285(14) 0.0333(16) 0.0286(13) 0.0042(12) 0.0065(11) -0.0005(11)
C58 0.0246(14) 0.0353(16) 0.0331(14) -0.0030(12) 0.0055(11) -0.0045(12)
C59 0.0378(17) 0.0410(18) 0.0409(17) -0.0037(14) 0.0127(13) -0.0105(14)
C60 0.045(2) 0.055(2) 0.0334(16) -0.0095(16) 0.0162(14) -0.0080(14)
C61 0.0422(18) 0.048(2) 0.0351(16) -0.0073(15) 0.0081(13) 0.0071(14)
C62 0.0331(15) 0.0355(16) 0.0369(15) -0.0014(12) 0.0081(12) 0.0037(13)
C63 0.0245(13) 0.0293(15) 0.0305(14) -0.0026(11) 0.0042(10) -0.0033(11)
C64 0.0387(18) 0.0369(19) 0.0493(19) 0.0095(14) 0.0129(14) 0.0010(15)
C65 0.072(3) 0.048(3) 0.090(3) 0.028(2) 0.035(3) 0.029(2)
C66 0.096(4) 0.076(4) 0.088(4) 0.034(3) 0.036(3) 0.047(3)
C67 0.109(5) 0.042(3) 0.129(6) 0.020(3) 0.047(4) 0.014(3)
C68 0.067(3) 0.087(4) 0.118(5) 0.037(3) 0.028(3) 0.048(4)
C69 0.0283(14) 0.0296(15) 0.0287(14) 0.0042(11) 0.0015(11) -0.0019(11)
C70 0.0397(19) 0.063(3) 0.0423(18) -0.0067(17) -0.0112(15) 0.0010(17)
N1 0.0272(12) 0.0250(12) 0.0245(11) 0.0033(9) 0.0060(9) -0.0006(9)
N2 0.0281(12) 0.0322(14) 0.0353(13) 0.0018(10) 0.0040(10) 0.0014(10)
N3 0.0283(12) 0.0256(12) 0.0233(11) -0.0007(9) 0.0031(9) 0.0006(9)
N4 0.0320(13) 0.0318(13) 0.0356(13) 0.0060(10) 0.0095(10) -0.0012(10)
O1 0.0382(11) 0.0259(11) 0.0307(10) 0.0017(8) 0.0121(8) -0.0031(8)
O2 0.101(2) 0.0361(14) 0.0381(13) -0.0088(14) 0.0339(14) 0.0029(10)
O3 0.0623(16) 0.0344(12) 0.0287(11) 0.0016(11) 0.0222(10) -0.0024(9)
O4 0.0385(12) 0.0728(19) 0.0262(11) 0.0024(12) 0.0023(9) 0.0008(11)
O5 0.0239(10) 0.0416(12) 0.0279(10) 0.0015(8) 0.0044(8) 0.0063(8)
O6 0.0533(15) 0.0458(15) 0.0449(14) 0.0161(12) -0.0027(11) 0.0052(11)
O7 0.0426(13) 0.0333(13) 0.0430(12) 0.0103(10) 0.0030(10) -0.0031(9)
O8 0.0517(14) 0.0445(14) 0.0357(11) 0.0021(11) 0.0214(10) -0.0045(10)
O9 0.0355(12) 0.0397(13) 0.0315(10) -0.0006(9) 0.0114(9) 0.0068(9)
O10 0.0310(10) 0.0266(10) 0.0280(9) -0.0004(8) 0.0003(8) 0.0034(8)
O11 0.0781(19) 0.0301(12) 0.0252(10) 0.0046(11) -0.0006(11) -0.0035(9)
O12 0.0444(12) 0.0320(12) 0.0216(9) 0.0055(9) 0.0023(8) 0.0003(8)
O13 0.0363(13) 0.085(2) 0.0300(11) 0.0079(13) 0.0110(9) -0.0035(12)
O14 0.0233(10) 0.0518(14) 0.0297(10) -0.0007(9) 0.0066(8) -0.0036(9)
O15 0.071(2) 0.0454(16) 0.0642(17) 0.0250(14) 0.0293(15) -0.0005(13)
O16 0.0578(16) 0.0394(16) 0.0616(16) 0.0225(12) 0.0258(13) 0.0108(12)
O17 0.0385(12) 0.0640(17) 0.0279(11) -0.0097(11) 0.0004(9) 0.0056(11)
O18 0.0297(11) 0.0446(13) 0.0326(10) -0.0059(9) -0.0033(9) 0.0026(9)

loop_
_atom_type_symbol
_atom_type_description
_atom_type_scat_dispersion_real
_atom_type_scat_dispersion_imag
_atom_type_scat_source
C C 0.0181 0.0091 'International Tables Vol C Tables 4.2.6.8 and 6.1.1.4'
H H 0.0000 0.0000 'International Tables Vol C Tables 4.2.6.8 and 6.1.1.4'
N N 0.0311 0.0180 'International Tables Vol C Tables 4.2.6.8 and 6.1.1.4'
O O 0.0492 0.0322 'International Tables Vol C Tables 4.2.6.8 and 6.1.1.4'
Br Br -0.6763 1.2805 'International Tables Vol C Tables 4.2.6.8 and 6.1.1.4'

loop_
_geom_angle_atom_site_label_1
_geom_angle_atom_site_label_2
_geom_angle_atom_site_label_3
_geom_angle
C21 C1 C34 111.3(2)
C21 C1 C2 112.6(2)
C34 C1 C2 109.7(2)
C21 C1 H1 107.7
C34 C1 H1 107.7
C2 C1 H1 107.7
C9 C2 C3 103.1(2)
C9 C2 C15 115.0(2)
C3 C2 C15 109.4(2)
C9 C2 C1 114.0(2)
C3 C2 C1 104.8(2)
C15 C2 C1 109.7(2)
O1 C3 N1 127.7(3)
O1 C3 C2 124.7(3)
N1 C3 C2 107.6(2)
C5 C4 C9 122.1(3)
C5 C4 N1 128.8(3)
C9 C4 N1 109.1(3)
C4 C5 C6 116.2(3)
C4 C5 H5 121.9
C6 C5 H5 121.9
C7 C6 C5 123.5(3)
C7 C6 Br1 118.6(3)
C5 C6 Br1 117.9(3)
C8 C7 C6 118.8(3)
C8 C7 H7 120.6
C6 C7 H7 120.6
C7 C8 C9 119.7(3)
C7 C8 H8 120.1
C9 C8 H8 120.1
C8 C9 C4 119.7(3)
C8 C9 C2 130.6(3)
C4 C9 C2 109.7(2)
O2 C10 O3 127.6(3)
O2 C10 N1 121.9(3)
O3 C10 N1 110.4(3)
C13 C11 O3 109.5(3)
C13 C11 C12 113.0(5)
O3 C11 C12 109.8(3)
C13 C11 C14 112.7(5)
O3 C11 C14 101.5(3)
C12 C11 C14 109.7(4)
C11 C12 H12A 109.5
C11 C12 H12B 109.5
H12A C12 H12B 109.5
C11 C12 H12C 109.5
H12A C12 H12C 109.5
H12B C12 H12C 109.5
C11 C13 H13A 109.5
C11 C13 H13B 109.5
H13A C13 H13B 109.5
C11 C13 H13C 109.5
H13A C13 H13C 109.5
H13B C13 H13C 109.5
C11 C14 H14A 109.5
C11 C14 H14B 109.5
H14A C14 H14B 109.5
C11 C14 H14C 109.5
H14A C14 H14C 109.5
H14B C14 H14C 109.5
C16 C15 C2 116.1(2)
C16 C15 H15A 108.3
C2 C15 H15A 108.3
C16 C15 H15B 108.3
C2 C15 H15B 108.3
H15A C15 H15B 107.4
O4 C16 O5 126.5(3)
O4 C16 C15 122.5(3)
O5 C16 C15 111.0(2)
O5 C17 C18 110.2(3)
O5 C17 C19 102.2(3)
C18 C17 C19 110.8(4)
O5 C17 C20 109.3(3)
C18 C17 C20 112.8(4)
C19 C17 C20 111.1(4)
C17 C18 H18A 109.5
C17 C18 H18B 109.5
H18A C18 H18B 109.5
C17 C18 H18C 109.5
H18A C18 H18C 109.5
H18B C18 H18C 109.5
C17 C19 H19A 109.5
C17 C19 H19B 109.5
H19A C19 H19B 109.5
C17 C19 H19C 109.5
H19A C19 H19C 109.5
H19B C19 H19C 109.5
C17 C20 H20A 109.5
C17 C20 H20B 109.5
H20A C20 H20B 109.5
C17 C20 H20C 109.5
H20A C20 H20C 109.5
H20B C20 H20C 109.5
C22 C21 C28 107.1(3)
C22 C21 C1 127.6(3)
C28 C21 C1 125.3(3)
C21 C22 N2 110.1(3)
C21 C22 H22 125.0
N2 C22 H22 125.0
C24 C23 N2 130.8(3)
C24 C23 C28 122.3(3)
N2 C23 C28 106.9(3)
C25 C24 C23 117.1(3)
C25 C24 H24 121.5
C23 C24 H24 121.5
C24 C25 C26 121.4(3)
C24 C25 H25 119.3
C26 C25 H25 119.3
C27 C26 C25 121.9(4)
C27 C26 H26 119.1
C25 C26 H26 119.1
C26 C27 C28 118.2(3)
C26 C27 H27 120.9
C28 C27 H27 120.9
C27 C28 C23 119.2(3)
C27 C28 C21 133.7(3)
C23 C28 C21 107.1(3)
O6 C29 O7 128.6(3)
O6 C29 N2 123.0(3)
O7 C29 N2 108.4(3)
O7 C30 C33 101.7(3)
O7 C30 C32 109.7(3)
C33 C30 C32 111.7(4)
O7 C30 C31 108.4(3)
C33 C30 C31 111.6(4)
C32 C30 C31 113.0(4)
C30 C31 H31A 109.5
C30 C31 H31B 109.5
H31A C31 H31B 109.5
C30 C31 H31C 109.5
H31A C31 H31C 109.5
H31B C31 H31C 109.5
C30 C32 H32A 109.5
C30 C32 H32B 109.5
H32A C32 H32B 109.5
C30 C32 H32C 109.5
H32A C32 H32C 109.5
H32B C32 H32C 109.5
C30 C33 H33A 109.5
C30 C33 H33B 109.5
H33A C33 H33B 109.5
C30 C33 H33C 109.5
H33A C33 H33C 109.5
H33B C33 H33C 109.5
O8 C34 O9 123.9(3)
O8 C34 C1 126.3(3)
O9 C34 C1 109.9(3)
O9 C35 H35A 109.5
O9 C35 H35B 109.5
H35A C35 H35B 109.5
O9 C35 H35C 109.5
H35A C35 H35C 109.5
H35B C35 H35C 109.5
C56 C36 C69 107.4(2)
C56 C36 C37 112.6(2)
C69 C36 C37 113.1(2)
C56 C36 H36 107.8
C69 C36 H36 107.8
C37 C36 H36 107.8
C44 C37 C50 116.6(2)
C44 C37 C38 102.3(2)
C50 C37 C38 109.6(2)
C44 C37 C36 113.2(2)
C50 C37 C36 110.5(2)
C38 C37 C36 103.5(2)
O10 C38 N3 127.4(2)
O10 C38 C37 124.7(3)
N3 C38 C37 107.7(2)
C40 C39 C44 122.4(3)
C40 C39 N3 127.9(3)
C44 C39 N3 109.6(3)
C41 C40 C39 115.8(3)
C41 C40 H40 122.1
C39 C40 H40 122.1
C42 C41 C40 124.1(3)
C42 C41 Br2 118.6(3)
C40 C41 Br2 117.3(3)
C41 C42 C43 118.7(3)
C41 C42 H42 120.6
C43 C42 H42 120.6
C44 C43 C42 119.3(3)
C44 C43 H43 120.4
C42 C43 H43 120.4
C43 C44 C39 119.5(3)
C43 C44 C37 131.2(3)
C39 C44 C37 109.3(2)
O11 C45 O12 128.0(3)
O11 C45 N3 122.1(3)
O12 C45 N3 110.0(3)
O12 C46 C47 108.6(3)
O12 C46 C48 101.9(2)
C47 C46 C48 111.8(3)
O12 C46 C49 110.3(3)
C47 C46 C49 112.8(4)
C48 C46 C49 110.9(3)
C46 C47 H47A 109.5
C46 C47 H47B 109.5
H47A C47 H47B 109.5
C46 C47 H47C 109.5
H47A C47 H47C 109.5
H47B C47 H47C 109.5
C46 C48 H48A 109.5
C46 C48 H48B 109.5
H48A C48 H48B 109.5
C46 C48 H48C 109.5
H48A C48 H48C 109.5
H48B C48 H48C 109.5
C46 C49 H49A 109.5
C46 C49 H49B 109.5
H49A C49 H49B 109.5
C46 C49 H49C 109.5
H49A C49 H49C 109.5
H49B C49 H49C 109.5
C51 C50 C37 114.8(2)
C51 C50 H50A 108.6
C37 C50 H50A 108.6
C51 C50 H50B 108.6
C37 C50 H50B 108.6
H50A C50 H50B 107.5
O13 C51 O14 125.5(3)
O13 C51 C50 123.2(3)
O14 C51 C50 111.3(2)
O14 C52 C54 110.2(3)
O14 C52 C53 108.6(3)
C54 C52 C53 113.3(3)
O14 C52 C55 101.6(3)
C54 C52 C55 110.6(4)
C53 C52 C55 111.9(4)
C52 C53 H53A 109.5
C52 C53 H53B 109.5
H53A C53 H53B 109.5
C52 C53 H53C 109.5
H53A C53 H53C 109.5
H53B C53 H53C 109.5
C52 C54 H54A 109.5
C52 C54 H54B 109.5
H54A C54 H54B 109.5
C52 C54 H54C 109.5
H54A C54 H54C 109.5
H54B C54 H54C 109.5
C52 C55 H55A 109.5
C52 C55 H55B 109.5
H55A C55 H55B 109.5
C52 C55 H55C 109.5
H55A C55 H55C 109.5
H55B C55 H55C 109.5
C57 C56 C63 107.5(3)
C57 C56 C36 124.1(3)
C63 C56 C36 128.4(3)
C56 C57 N4 110.1(3)
C56 C57 H57 124.9
N4 C57 H57 124.9
C59 C58 N4 130.3(3)
C59 C58 C63 122.6(3)
N4 C58 C63 107.1(3)
C60 C59 C58 117.0(3)
C60 C59 H59 121.5
C58 C59 H59 121.5
C59 C60 C61 121.6(3)
C59 C60 H60 119.2
C61 C60 H60 119.2
C62 C61 C60 121.0(3)
C62 C61 H61 119.5
C60 C61 H61 119.5
C61 C62 C63 118.8(3)
C61 C62 H62 120.6
C63 C62 H62 120.6
C62 C63 C58 118.9(3)
C62 C63 C56 134.1(3)
C58 C63 C56 106.9(3)
O15 C64 O16 128.7(4)
O15 C64 N4 121.9(4)
O16 C64 N4 109.3(3)
O16 C65 C67 109.9(5)
O16 C65 C68 108.2(4)
C67 C65 C68 113.4(5)
O16 C65 C66 101.2(4)
C67 C65 C66 112.4(5)
C68 C65 C66 111.0(6)
C65 C66 H66A 109.5
C65 C66 H66B 109.5
H66A C66 H66B 109.5
C65 C66 H66C 109.5
H66A C66 H66C 109.5
H66B C66 H66C 109.5
C65 C67 H67A 109.5
C65 C67 H67B 109.5
H67A C67 H67B 109.5
C65 C67 H67C 109.5
H67A C67 H67C 109.5
H67B C67 H67C 109.5
C65 C68 H68A 109.5
C65 C68 H68B 109.5
H68A C68 H68B 109.5
C65 C68 H68C 109.5
H68A C68 H68C 109.5
H68B C68 H68C 109.5
O17 C69 O18 123.5(3)
O17 C69 C36 126.7(3)
O18 C69 C36 109.7(2)
O18 C70 H70A 109.5
O18 C70 H70B 109.5
H70A C70 H70B 109.5
O18 C70 H70C 109.5
H70A C70 H70C 109.5
H70B C70 H70C 109.5
C3 N1 C10 126.6(2)
C3 N1 C4 110.3(2)
C10 N1 C4 122.7(3)
C22 N2 C23 108.8(3)
C22 N2 C29 125.9(3)
C23 N2 C29 125.2(3)
C38 N3 C45 126.3(2)
C38 N3 C39 110.5(2)
C45 N3 C39 123.1(3)
C57 N4 C58 108.2(3)
C57 N4 C64 124.8(3)
C58 N4 C64 126.8(3)
C10 O3 C11 120.9(3)
C16 O5 C17 121.4(2)
C29 O7 C30 120.4(3)
C34 O9 C35 115.0(3)
C45 O12 C46 120.7(2)
C51 O14 C52 121.3(2)
C64 O16 C65 120.6(3)
C69 O18 C70 115.1(3)

loop_
_geom_bond_atom_site_label_1
_geom_bond_atom_site_label_2
_geom_bond_distance
Br1 C6 1.904(3)
Br2 C41 1.914(4)
C1 C21 1.511(4)
C1 C34 1.526(4)
C1 C2 1.584(4)
C1 H1 1.0
C2 C9 1.497(4)
C2 C3 1.537(4)
C2 C15 1.548(4)
C3 O1 1.203(4)
C3 N1 1.403(4)
C4 C5 1.372(5)
C4 C9 1.401(4)
C4 N1 1.430(4)
C5 C6 1.397(5)
C5 H5 0.95
C6 C7 1.381(5)
C7 C8 1.379(5)
C7 H7 0.95
C8 C9 1.387(4)
C8 H8 0.95
C10 O2 1.191(5)
C10 O3 1.307(4)
C10 N1 1.416(4)
C11 C13 1.492(7)
C11 O3 1.494(3)
C11 C12 1.501(5)
C11 C14 1.522(6)
C12 H12A 0.98
C12 H12B 0.98
C12 H12C 0.98
C13 H13A 0.98
C13 H13B 0.98
C13 H13C 0.98
C14 H14A 0.98
C14 H14B 0.98
C14 H14C 0.98
C15 C16 1.507(4)
C15 H15A 0.99
C15 H15B 0.99
C16 O4 1.193(4)
C16 O5 1.325(4)
C17 O5 1.480(4)
C17 C18 1.499(6)
C17 C19 1.515(5)
C17 C20 1.520(5)
C18 H18A 0.98
C18 H18B 0.98
C18 H18C 0.98
C19 H19A 0.98
C19 H19B 0.98
C19 H19C 0.98
C20 H20A 0.98
C20 H20B 0.98
C20 H20C 0.98
C21 C22 1.350(4)
C21 C28 1.453(4)
C22 N2 1.391(4)
C22 H22 0.95
C23 C24 1.395(5)
C23 N2 1.397(4)
C23 C28 1.412(5)
C24 C25 1.378(6)
C24 H24 0.95
C25 C26 1.399(6)
C25 H25 0.95
C26 C27 1.375(5)
C26 H26 0.95
C27 C28 1.404(5)
C27 H27 0.95
C29 O6 1.190(5)
C29 O7 1.322(5)
C29 N2 1.410(4)
C30 O7 1.493(4)
C30 C33 1.513(6)
C30 C32 1.518(6)
C30 C31 1.520(7)
C31 H31A 0.98
C31 H31B 0.98
C31 H31C 0.98
C32 H32A 0.98
C32 H32B 0.98
C32 H32C 0.98
C33 H33A 0.98
C33 H33B 0.98
C33 H33C 0.98
C34 O8 1.186(4)
C34 O9 1.338(4)
C35 O9 1.447(4)
C35 H35A 0.98
C35 H35B 0.98
C35 H35C 0.98
C36 C56 1.516(4)
C36 C69 1.532(4)
C36 C37 1.574(4)
C36 H36 1.0
C37 C44 1.510(4)
C37 C50 1.538(4)
C37 C38 1.545(4)
C38 O10 1.201(4)
C38 N3 1.397(4)
C39 C40 1.389(5)
C39 C44 1.397(4)
C39 N3 1.420(4)
C40 C41 1.382(5)
C40 H40 0.95
C41 C42 1.378(5)
C42 C43 1.399(5)
C42 H42 0.95
C43 C44 1.389(4)
C43 H43 0.95
C45 O11 1.197(4)
C45 O12 1.314(4)
C45 N3 1.412(4)
C46 O12 1.486(3)
C46 C47 1.506(5)
C46 C48 1.509(5)
C46 C49 1.516(5)
C47 H47A 0.98
C47 H47B 0.98
C47 H47C 0.98
C48 H48A 0.98
C48 H48B 0.98
C48 H48C 0.98
C49 H49A 0.98
C49 H49B 0.98
C49 H49C 0.98
C50 C51 1.506(4)
C50 H50A 0.99
C50 H50B 0.99
C51 O13 1.195(4)
C51 O14 1.327(4)
C52 O14 1.490(4)
C52 C54 1.511(6)
C52 C53 1.518(6)
C52 C55 1.527(5)
C53 H53A 0.98
C53 H53B 0.98
C53 H53C 0.98
C54 H54A 0.98
C54 H54B 0.98
C54 H54C 0.98
C55 H55A 0.98
C55 H55B 0.98
C55 H55C 0.98
C56 C57 1.342(4)
C56 C63 1.447(4)
C57 N4 1.396(4)
C57 H57 0.95
C58 C59 1.391(5)
C58 N4 1.397(4)
C58 C63 1.411(5)
C59 C60 1.379(6)
C59 H59 0.95
C60 C61 1.396(6)
C60 H60 0.95
C61 C62 1.388(5)
C61 H61 0.95
C62 C63 1.393(5)
C62 H62 0.95
C64 O15 1.204(5)
C64 O16 1.316(5)
C64 N4 1.399(5)
C65 O16 1.486(5)
C65 C67 1.498(10)
C65 C68 1.517(8)
C65 C66 1.529(8)
C66 H66A 0.98
C66 H66B 0.98
C66 H66C 0.98
C67 H67A 0.98
C67 H67B 0.98
C67 H67C 0.98
C68 H68A 0.98
C68 H68B 0.98
C68 H68C 0.98
C69 O17 1.193(4)
C69 O18 1.334(4)
C70 O18 1.448(4)
C70 H70A 0.98
C70 H70B 0.98
C70 H70C 0.98
